data_7105848
loop_
_publ_author_name
'Janusz Lewinski'
'Tomasz Kaczorowski'
'Iwona Justyniak'
'Daniel Prochowicz'

_publ_section_title
;
 Development of Chiral N,N-Ditopic Metalloligands Based on Cinchona
 Alkaloids for Constructing Homochiral Coordination Polymers
;
_journal_name_full Chem.Commun.
_journal_page_first 950
_journal_paper_doi 10.1039/c0cc03586f
_journal_volume 47
_journal_year 2011
_chemical_formula_sum 'C57 H80 Al2 N4 O2 Zn'
_chemical_formula_weight 972.60
_chemical_name_systematic
;
?
;
_space_group_IT_number 19
_symmetry_cell_setting orthorhombic
_symmetry_space_group_name_Hall 'P 2ac 2ab'
_symmetry_space_group_name_H-M 'P 21 21 21'
_atom_sites_solution_hydrogens geom
_atom_sites_solution_primary direct
_atom_sites_solution_secondary difmap
_audit_creation_method SHELXL-97
_cell_angle_alpha 90.00
_cell_angle_beta 90.00
_cell_angle_gamma 90.00
_cell_formula_units_Z 4
_cell_length_a 9.5132(10)
_cell_length_b 18.4101(16)
_cell_length_c 30.0492(19)
_cell_measurement_reflns_used 21663
_cell_measurement_temperature 100(2)
_cell_measurement_theta_max 21.967
_cell_measurement_theta_min 1.018
_cell_volume 5262.8(8)
_computing_cell_refinement 'Denzo & Scalepak (Otwinowski, Minor, 1997)'
_computing_data_collection 'Collect (Nonius B.V. 1998)'
_computing_data_reduction 'Denzo & Scalepak (Otwinowski, Minor, 1997)'
_computing_molecular_graphics
;
DIAMOND v2.1 (Brandenburg, 1999)
Ortep-3 for Windows, L.J.Farrugia (1997) J.Appl.Cryst. 30, 565,
ORTEP III (Burnett, Johnson, 1996)
;
_computing_publication_material
;
SHELXL-97 (Sheldrick, 1997),
;
_computing_structure_refinement 'SHELXL-97 (Sheldrick, 1997)'
_computing_structure_solution 'SHELXS-97 (Sheldrick, 1990)'
_diffrn_ambient_temperature 100(2)
_diffrn_measured_fraction_theta_full 0.998
_diffrn_measured_fraction_theta_max 0.998
_diffrn_measurement_details
;
82 frames, \w rotation 2\% per frame (170s per frame)
20 frames, \w rotation 2\% per frame (170s per frame)
;
_diffrn_measurement_device '\k-geometry diffractometr'
_diffrn_measurement_device_type 'Nonius Kappa-CCD'
_diffrn_measurement_method 'area detector \w scans'
_diffrn_radiation_monochromator graphite
_diffrn_radiation_source 'fine-focus sealed tube'
_diffrn_radiation_type MoK\a
_diffrn_radiation_wavelength 0.71073
_diffrn_reflns_av_R_equivalents 0.0000
_diffrn_reflns_av_sigmaI/netI 0.0712
_diffrn_reflns_limit_h_max 10
_diffrn_reflns_limit_h_min -9
_diffrn_reflns_limit_k_max 19
_diffrn_reflns_limit_k_min -19
_diffrn_reflns_limit_l_max 31
_diffrn_reflns_limit_l_min -31
_diffrn_reflns_number 6380
_diffrn_reflns_theta_full 21.97
_diffrn_reflns_theta_max 21.97
_diffrn_reflns_theta_min 1.36
_exptl_absorpt_coefficient_mu 0.545
_exptl_absorpt_correction_T_max 0.8956
_exptl_absorpt_correction_T_min 0.3934
_exptl_absorpt_correction_type multi-scan
_exptl_absorpt_process_details 'Scalepak (Otwinowski, Minor, 1997)'
_exptl_crystal_colour orange
_exptl_crystal_density_diffrn 1.228
_exptl_crystal_density_method 'not measured'
_exptl_crystal_description pillar-shaped
_exptl_crystal_F_000 2088
_exptl_crystal_size_max 0.54
_exptl_crystal_size_mid 0.28
_exptl_crystal_size_min 0.16
_refine_diff_density_max 0.839
_refine_diff_density_min -0.568
_refine_diff_density_rms 0.067
_refine_ls_abs_structure_details 'Flack H D (1983), Acta Cryst. A39, 876-881'
_refine_ls_abs_structure_Flack 0.00(2)
_refine_ls_extinction_method none
_refine_ls_goodness_of_fit_ref 0.999
_refine_ls_hydrogen_treatment constr
_refine_ls_matrix_type full
_refine_ls_number_parameters 595
_refine_ls_number_reflns 6380
_refine_ls_number_restraints 0
_refine_ls_restrained_S_all 0.999
_refine_ls_R_factor_all 0.0943
_refine_ls_R_factor_gt 0.0706
_refine_ls_shift/su_max 0.002
_refine_ls_shift/su_mean 0.001
_refine_ls_structure_factor_coef Fsqd
_refine_ls_weighting_details 'calc w=1/[\s^2^(Fo^2^)+(0.0837P)^2^+0.0000P] where P=(Fo^2^+2Fc^2^)/3'
_refine_ls_weighting_scheme calc
_refine_ls_wR_factor_gt 0.1496
_refine_ls_wR_factor_ref 0.1642
_reflns_number_gt 4311
_reflns_number_total 6380
_reflns_threshold_expression I>2\s(I)
_cod_data_source_file C0CC03586F.TXT
_cod_data_source_block comp2b_rev
_cod_original_cell_volume 5262.6(8)
_cod_original_sg_symbol_H-M 'P 21 21 21 '
_cod_database_code 7105848

loop_
_symmetry_equiv_pos_as_xyz
'x, y, z'
'-x+1/2, -y, z+1/2'
'x+1/2, -y+1/2, -z'
'-x, y+1/2, -z+1/2'

loop_
_atom_site_label
_atom_site_type_symbol
_atom_site_fract_x
_atom_site_fract_y
_atom_site_fract_z
_atom_site_U_iso_or_equiv
_atom_site_adp_type
_atom_site_occupancy
_atom_site_symmetry_multiplicity
_atom_site_calc_flag
_atom_site_refinement_flags
_atom_site_disorder_assembly
_atom_site_disorder_group
C1 C -0.2061(10) 1.0624(4) -0.0376(3) 0.049(2) Uani 1 1 d . . .
H1A H -0.2075 1.0473 -0.0692 0.059 Uiso 1 1 calc R . .
H1B H -0.2984 1.0492 -0.0247 0.059 Uiso 1 1 calc R . .
C2 C -0.1937(14) 1.1467(5) -0.0364(3) 0.090(4) Uani 1 1 d . . .
H2A H -0.2726 1.1682 -0.0527 0.135 Uiso 1 1 calc R . .
H2B H -0.1051 1.1616 -0.0504 0.135 Uiso 1 1 calc R . .
H2C H -0.1956 1.1635 -0.0055 0.135 Uiso 1 1 calc R . .
C3 C -0.0693(9) 0.8968(4) -0.0170(3) 0.047(2) Uani 1 1 d . . .
H3A H 0.0157 0.8828 -0.0339 0.057 Uiso 1 1 calc R . .
H3B H -0.0630 0.8728 0.0125 0.057 Uiso 1 1 calc R . .
C4 C -0.1964(12) 0.8656(5) -0.0411(3) 0.068(3) Uani 1 1 d . . .
H4A H -0.1857 0.8128 -0.0439 0.102 Uiso 1 1 calc R . .
H4B H -0.2034 0.8873 -0.0708 0.102 Uiso 1 1 calc R . .
H4C H -0.2818 0.8765 -0.0241 0.102 Uiso 1 1 calc R . .
C5 C 0.3050(13) 1.1501(5) -0.0143(3) 0.069(3) Uani 1 1 d . . .
H5A H 0.3071 1.1695 -0.0451 0.083 Uiso 1 1 calc R . .
H5B H 0.2306 1.1765 0.0021 0.083 Uiso 1 1 calc R . .
C6 C 0.4274(13) 1.1636(7) 0.0048(4) 0.103(4) Uani 1 1 d . . .
H6A H 0.4448 1.2161 0.0047 0.155 Uiso 1 1 calc R . .
H6B H 0.5023 1.1389 -0.0117 0.155 Uiso 1 1 calc R . .
H6C H 0.4257 1.1459 0.0356 0.155 Uiso 1 1 calc R . .
C7 C 0.3753(13) 0.9766(8) 0.0143(4) 0.125(6) Uani 1 1 d . . .
H7A H 0.4681 0.9822 -0.0003 0.150 Uiso 1 1 calc R . .
H7B H 0.3836 0.9978 0.0445 0.150 Uiso 1 1 calc R . .
C8 C 0.3457(17) 0.8902(5) 0.0200(4) 0.144(7) Uani 1 1 d . . .
H8A H 0.4222 0.8681 0.0371 0.216 Uiso 1 1 calc R . .
H8B H 0.3404 0.8674 -0.0094 0.216 Uiso 1 1 calc R . .
H8C H 0.2565 0.8830 0.0357 0.216 Uiso 1 1 calc R . .
C9 C 0.1026(8) 1.0084(5) 0.0719(2) 0.041(2) Uani 1 1 d . . .
H9 H 0.1658 0.9651 0.0703 0.049 Uiso 1 1 calc R . .
C10 C 0.1763(9) 1.0634(4) 0.1017(2) 0.036(2) Uani 1 1 d . . .
C11 C 0.1679(9) 1.1361(5) 0.0950(2) 0.041(2) Uani 1 1 d . . .
H11 H 0.1161 1.1547 0.0705 0.049 Uiso 1 1 calc R . .
C12 C 0.2369(8) 1.1840(4) 0.1248(2) 0.038(2) Uani 1 1 d . . .
H12 H 0.2293 1.2346 0.1189 0.046 Uiso 1 1 calc R . .
C13 C 0.3232(9) 1.0912(4) 0.1662(2) 0.041(2) Uani 1 1 d . . .
C14 C 0.4064(9) 1.0665(5) 0.2030(2) 0.041(2) Uani 1 1 d . . .
H14 H 0.4525 1.1011 0.2213 0.050 Uiso 1 1 calc R . .
C15 C 0.4208(9) 0.9938(5) 0.2122(3) 0.047(2) Uani 1 1 d . . .
H15 H 0.4742 0.9783 0.2372 0.057 Uiso 1 1 calc R . .
C16 C 0.3565(10) 0.9430(5) 0.1847(3) 0.052(3) Uani 1 1 d . . .
H16 H 0.3695 0.8928 0.1908 0.062 Uiso 1 1 calc R . .
C17 C 0.2751(9) 0.9625(4) 0.1491(3) 0.045(2) Uani 1 1 d . . .
H17 H 0.2309 0.9264 0.1313 0.053 Uiso 1 1 calc R . .
C18 C 0.2571(8) 1.0385(4) 0.1389(2) 0.036(2) Uani 1 1 d . . .
C19 C -0.0443(8) 0.9799(5) 0.0892(3) 0.036(2) Uani 1 1 d . . .
H19 H -0.0412 0.9257 0.0875 0.044 Uiso 1 1 calc R . .
C20 C -0.0849(8) 0.9993(5) 0.1375(2) 0.047(2) Uani 1 1 d . . .
H20A H -0.0561 0.9598 0.1580 0.057 Uiso 1 1 calc R . .
H20B H -0.0372 1.0446 0.1468 0.057 Uiso 1 1 calc R . .
C21 C -0.2450(8) 1.0093(5) 0.1390(3) 0.048(2) Uani 1 1 d . . .
H21 H -0.2784 1.0111 0.1706 0.058 Uiso 1 1 calc R . .
C22 C -0.3139(11) 0.9469(5) 0.1145(2) 0.046(2) Uani 1 1 d . . .
H22A H -0.4170 0.9484 0.1189 0.056 Uiso 1 1 calc R . .
H22B H -0.2782 0.9000 0.1260 0.056 Uiso 1 1 calc R . .
C23 C -0.2780(9) 0.9549(5) 0.0647(2) 0.044(2) Uani 1 1 d . . .
H23A H -0.2556 0.9065 0.0523 0.053 Uiso 1 1 calc R . .
H23B H -0.3609 0.9741 0.0487 0.053 Uiso 1 1 calc R . .
C24 C -0.2055(9) 1.0786(4) 0.0701(2) 0.041(2) Uani 1 1 d . . .
H24A H -0.2697 1.0970 0.0467 0.049 Uiso 1 1 calc R . .
H24B H -0.1234 1.1116 0.0714 0.049 Uiso 1 1 calc R . .
C25 C -0.2817(10) 1.0801(4) 0.1150(2) 0.049(2) Uani 1 1 d . . .
H25 H -0.3846 1.0779 0.1083 0.059 Uiso 1 1 calc R . .
C26 C -0.2583(11) 1.1490(6) 0.1420(3) 0.076(3) Uani 1 1 d . . .
H26 H -0.2856 1.1472 0.1723 0.091 Uiso 1 1 calc R . .
C27 C -0.2065(13) 1.2087(6) 0.1285(3) 0.077(3) Uani 1 1 d . . .
H27A H -0.1773 1.2137 0.0984 0.093 Uiso 1 1 calc R . .
H27B H -0.1969 1.2483 0.1485 0.093 Uiso 1 1 calc R . .
C28 C 0.0843(8) 0.9959(4) -0.0948(2) 0.0268(19) Uani 1 1 d . . .
H28 H 0.0155 0.9548 -0.0947 0.032 Uiso 1 1 calc R . .
C29 C 0.0193(8) 1.0554(5) -0.1260(2) 0.031(2) Uani 1 1 d . . .
C30 C 0.0421(8) 1.1265(4) -0.1176(2) 0.031(2) Uani 1 1 d . . .
H30 H 0.1027 1.1411 -0.0941 0.037 Uiso 1 1 calc R . .
C31 C -0.0265(9) 1.1787(4) -0.1445(3) 0.040(2) Uani 1 1 d . . .
H31 H -0.0084 1.2285 -0.1386 0.048 Uiso 1 1 calc R . .
C32 C -0.1377(9) 1.0909(4) -0.1860(3) 0.036(2) Uani 1 1 d . . .
C33 C -0.2334(8) 1.0738(4) -0.2202(3) 0.040(2) Uani 1 1 d . . .
H33 H -0.2796 1.1115 -0.2361 0.049 Uiso 1 1 calc R . .
C34 C -0.2593(9) 1.0031(5) -0.2305(2) 0.045(2) Uani 1 1 d . . .
H34 H -0.3240 0.9919 -0.2535 0.053 Uiso 1 1 calc R . .
C35 C -0.1916(9) 0.9461(4) -0.2074(2) 0.035(2) Uani 1 1 d . . .
H35 H -0.2099 0.8971 -0.2154 0.042 Uiso 1 1 calc R . .
C36 C -0.1021(8) 0.9609(4) -0.1744(2) 0.034(2) Uani 1 1 d . . .
H36 H -0.0594 0.9217 -0.1588 0.041 Uiso 1 1 calc R . .
C37 C -0.0684(8) 1.0331(5) -0.1618(2) 0.035(2) Uani 1 1 d . . .
C38 C 0.2256(8) 0.9625(4) -0.1073(2) 0.033(2) Uani 1 1 d . . .
H38 H 0.2266 0.9120 -0.0950 0.039 Uiso 1 1 calc R . .
C39 C 0.2612(8) 0.9565(4) -0.1575(2) 0.038(2) Uani 1 1 d . . .
H39A H 0.2333 0.9081 -0.1687 0.046 Uiso 1 1 calc R . .
H39B H 0.2084 0.9937 -0.1743 0.046 Uiso 1 1 calc R . .
C40 C 0.4208(8) 0.9677(4) -0.1643(3) 0.035(2) Uani 1 1 d . . .
H40 H 0.4496 0.9539 -0.1952 0.042 Uiso 1 1 calc R . .
C41 C 0.4992(10) 0.9228(5) -0.1298(2) 0.053(3) Uani 1 1 d . . .
H41A H 0.6016 0.9245 -0.1357 0.064 Uiso 1 1 calc R . .
H41B H 0.4683 0.8715 -0.1313 0.064 Uiso 1 1 calc R . .
C42 C 0.4677(10) 0.9542(7) -0.0831(3) 0.068(3) Uani 1 1 d . . .
H42A H 0.4497 0.9139 -0.0621 0.082 Uiso 1 1 calc R . .
H42B H 0.5507 0.9815 -0.0723 0.082 Uiso 1 1 calc R . .
C43 C 0.3858(10) 1.0675(5) -0.1101(3) 0.059(3) Uani 1 1 d . . .
H43A H 0.4540 1.0962 -0.0925 0.071 Uiso 1 1 calc R . .
H43B H 0.3028 1.0986 -0.1158 0.071 Uiso 1 1 calc R . .
C44 C 0.4537(10) 1.0461(4) -0.1551(3) 0.049(3) Uani 1 1 d . . .
H44 H 0.5580 1.0506 -0.1518 0.059 Uiso 1 1 calc R . .
C45 C 0.4075(13) 1.0991(6) -0.1909(4) 0.078(4) Uani 1 1 d . . .
H45 H 0.3996 1.1488 -0.1827 0.094 Uiso 1 1 calc R . .
C46 C 0.3784(12) 1.0826(6) -0.2310(5) 0.087(4) Uani 1 1 d . . .
H46A H 0.3850 1.0335 -0.2406 0.105 Uiso 1 1 calc R . .
H46B H 0.3502 1.1193 -0.2513 0.105 Uiso 1 1 calc R . .
C47 C -0.3994(8) 1.2589(4) -0.2225(3) 0.039(2) Uani 1 1 d . . .
H47A H -0.4336 1.2206 -0.2429 0.047 Uiso 1 1 calc R . .
H47B H -0.4364 1.2481 -0.1924 0.047 Uiso 1 1 calc R . .
C48 C -0.4585(10) 1.3325(5) -0.2378(3) 0.058(3) Uani 1 1 d . . .
H48A H -0.5615 1.3304 -0.2380 0.086 Uiso 1 1 calc R . .
H48B H -0.4246 1.3431 -0.2679 0.086 Uiso 1 1 calc R . .
H48C H -0.4273 1.3707 -0.2174 0.086 Uiso 1 1 calc R . .
C49 C -0.0269(10) 1.2590(5) -0.2638(3) 0.057(3) Uani 1 1 d . . .
H49A H -0.0464 1.2231 -0.2876 0.069 Uiso 1 1 calc R . .
H49B H -0.0282 1.3075 -0.2780 0.069 Uiso 1 1 calc R . .
C50 C 0.1143(11) 1.2461(5) -0.2484(3) 0.070(3) Uani 1 1 d . . .
H50A H 0.1799 1.2506 -0.2734 0.105 Uiso 1 1 calc R . .
H50B H 0.1207 1.1972 -0.2358 0.105 Uiso 1 1 calc R . .
H50C H 0.1383 1.2820 -0.2255 0.105 Uiso 1 1 calc R . .
C60 C 0.3665(12) 0.2457(7) 0.3914(3) 0.084(3) Uani 1 1 d . . .
H60A H 0.4084 0.2465 0.3616 0.127 Uiso 1 1 calc R . .
H60B H 0.3863 0.1989 0.4056 0.127 Uiso 1 1 calc R . .
H60C H 0.4069 0.2849 0.4094 0.127 Uiso 1 1 calc R . .
C61 C 0.2088(12) 0.2562(6) 0.3878(3) 0.066(3) Uani 1 1 d . . .
C62 C 0.1411(13) 0.2691(5) 0.3467(3) 0.065(3) Uani 1 1 d . . .
H62 H 0.1960 0.2721 0.3204 0.078 Uiso 1 1 calc R . .
C63 C -0.0026(13) 0.2775(5) 0.3438(4) 0.069(3) Uani 1 1 d . . .
H63 H -0.0456 0.2846 0.3156 0.083 Uiso 1 1 calc R . .
C64 C -0.0830(14) 0.2755(5) 0.3814(4) 0.074(3) Uani 1 1 d . . .
H64 H -0.1818 0.2821 0.3794 0.089 Uiso 1 1 calc R . .
C65 C -0.0208(16) 0.2640(6) 0.4223(4) 0.080(4) Uani 1 1 d . . .
H65 H -0.0779 0.2620 0.4482 0.096 Uiso 1 1 calc R . .
C66 C 0.1218(14) 0.2555(6) 0.4262(3) 0.067(3) Uani 1 1 d . . .
H66 H 0.1627 0.2490 0.4547 0.081 Uiso 1 1 calc R . .
O1 O 0.0878(5) 1.0346(3) 0.02739(15) 0.0410(15) Uani 1 1 d . . .
O2 O 0.0898(5) 1.0215(3) -0.05068(15) 0.0332(13) Uani 1 1 d . . .
N1 N -0.1897(8) 1.3354(3) -0.15971(18) 0.0393(17) Uani 1 1 d . . .
N2 N -0.1567(7) 1.0044(3) 0.05759(18) 0.0345(17) Uani 1 1 d . . .
N3 N 0.3421(7) 1.0040(5) -0.0841(2) 0.050(2) Uani 1 1 d . . .
N4 N -0.1135(7) 1.1630(4) -0.1770(2) 0.0399(18) Uani 1 1 d . . .
Zn1 Zn -0.19036(11) 1.25518(5) -0.22053(3) 0.0445(3) Uani 1 1 d . . .
Al1 Al -0.0615(3) 1.00380(14) -0.00702(7) 0.0367(6) Uani 1 1 d . . .
Al2 Al 0.2479(3) 1.0321(3) -0.01709(9) 0.0966(15) Uani 1 1 d . . .

loop_
_atom_site_aniso_label
_atom_site_aniso_U_11
_atom_site_aniso_U_22
_atom_site_aniso_U_33
_atom_site_aniso_U_23
_atom_site_aniso_U_13
_atom_site_aniso_U_12
C1 0.055(6) 0.038(5) 0.055(5) 0.008(4) 0.015(5) 0.014(5)
C2 0.136(11) 0.060(7) 0.073(7) 0.029(5) 0.051(8) 0.030(8)
C3 0.067(7) 0.041(5) 0.034(4) 0.010(4) 0.010(5) -0.013(5)
C4 0.105(9) 0.055(6) 0.044(5) -0.006(4) 0.005(6) -0.021(7)
C5 0.076(8) 0.047(6) 0.085(7) 0.002(5) 0.019(7) -0.005(6)
C6 0.112(12) 0.088(10) 0.110(10) -0.024(8) 0.013(9) 0.013(9)
C7 0.075(9) 0.199(18) 0.100(9) -0.028(10) -0.004(8) 0.014(10)
C8 0.29(2) 0.024(6) 0.118(9) -0.037(6) 0.143(12) -0.068(9)
C9 0.038(6) 0.055(6) 0.030(4) -0.005(4) -0.003(4) -0.005(5)
C10 0.043(6) 0.032(5) 0.031(4) -0.003(4) 0.012(4) -0.005(5)
C11 0.040(6) 0.056(6) 0.026(4) 0.003(4) 0.002(4) 0.003(5)
C12 0.044(6) 0.039(5) 0.032(5) 0.001(4) 0.010(4) 0.000(4)
C13 0.038(6) 0.052(6) 0.033(4) 0.000(4) 0.008(5) 0.000(5)
C14 0.039(6) 0.052(6) 0.033(5) 0.001(4) 0.004(4) 0.005(5)
C15 0.046(6) 0.065(7) 0.030(5) 0.003(5) 0.000(4) 0.008(5)
C16 0.072(7) 0.050(6) 0.033(5) 0.005(5) 0.003(5) 0.002(6)
C17 0.057(6) 0.042(6) 0.035(5) -0.003(4) 0.001(5) 0.004(5)
C18 0.034(5) 0.051(6) 0.025(4) 0.002(4) 0.006(4) 0.000(4)
C19 0.027(5) 0.045(6) 0.037(5) 0.005(4) -0.012(4) 0.000(4)
C20 0.038(6) 0.078(7) 0.026(5) -0.006(5) 0.003(4) -0.008(5)
C21 0.038(6) 0.082(7) 0.023(4) -0.005(5) 0.002(4) -0.008(5)
C22 0.039(6) 0.062(6) 0.038(5) -0.001(4) 0.003(5) -0.009(6)
C23 0.036(6) 0.057(6) 0.041(5) -0.006(4) 0.001(4) 0.005(5)
C24 0.037(5) 0.042(5) 0.043(5) -0.001(4) 0.007(5) 0.006(4)
C25 0.052(7) 0.051(6) 0.045(5) -0.010(4) -0.002(5) -0.004(5)
C26 0.107(10) 0.068(8) 0.051(6) -0.027(5) 0.024(6) 0.003(7)
C27 0.103(10) 0.056(7) 0.073(7) -0.015(6) 0.024(7) 0.011(7)
C28 0.021(5) 0.034(5) 0.025(4) -0.001(4) -0.008(4) -0.003(4)
C29 0.023(5) 0.049(6) 0.022(4) -0.004(4) -0.001(4) 0.009(4)
C30 0.033(5) 0.035(5) 0.024(4) 0.007(4) 0.008(4) -0.007(4)
C31 0.048(6) 0.023(5) 0.047(5) 0.000(4) 0.015(5) 0.001(4)
C32 0.042(6) 0.034(6) 0.033(5) -0.011(4) 0.000(5) 0.002(4)
C33 0.039(6) 0.045(6) 0.038(5) -0.004(4) 0.004(5) 0.007(4)
C34 0.044(6) 0.061(6) 0.030(5) -0.004(4) 0.009(4) -0.004(5)
C35 0.042(5) 0.038(5) 0.026(4) -0.007(4) 0.006(4) 0.007(5)
C36 0.043(6) 0.030(5) 0.028(5) -0.002(4) 0.000(4) -0.002(4)
C37 0.032(5) 0.051(6) 0.022(4) 0.010(4) 0.007(4) 0.004(5)
C38 0.036(6) 0.033(5) 0.030(4) -0.004(3) -0.003(4) -0.001(4)
C39 0.059(6) 0.032(5) 0.025(4) -0.003(4) -0.003(4) 0.002(4)
C40 0.023(5) 0.046(6) 0.036(5) -0.004(4) 0.011(4) -0.005(4)
C41 0.055(7) 0.058(6) 0.046(5) -0.002(5) -0.004(5) 0.008(5)
C42 0.039(6) 0.138(10) 0.028(5) -0.010(6) -0.005(5) 0.020(7)
C43 0.031(6) 0.064(7) 0.082(7) -0.048(6) 0.015(5) -0.015(5)
C44 0.047(6) 0.027(5) 0.073(7) -0.018(5) 0.018(5) -0.017(5)
C45 0.096(10) 0.048(7) 0.091(8) -0.011(7) 0.058(8) -0.004(7)
C46 0.064(8) 0.045(7) 0.153(12) 0.034(7) 0.003(8) 0.016(6)
C47 0.048(5) 0.037(5) 0.032(4) -0.003(5) 0.002(4) -0.009(5)
C48 0.056(7) 0.058(7) 0.059(6) -0.001(5) -0.023(5) 0.001(5)
C49 0.062(7) 0.062(7) 0.048(5) 0.028(5) -0.002(5) 0.006(6)
C50 0.085(8) 0.053(6) 0.072(6) -0.008(6) 0.024(6) -0.014(7)
C60 0.109(10) 0.077(8) 0.067(6) 0.006(7) -0.020(6) -0.029(9)
C61 0.080(8) 0.056(6) 0.063(7) 0.003(6) -0.001(6) -0.026(7)
C62 0.090(10) 0.066(7) 0.040(6) 0.003(5) 0.008(6) -0.027(6)
C63 0.070(9) 0.072(8) 0.066(8) 0.010(5) -0.003(7) -0.018(6)
C64 0.106(10) 0.043(7) 0.073(8) 0.003(5) 0.015(8) 0.003(6)
C65 0.131(12) 0.046(7) 0.062(8) -0.006(6) 0.028(8) -0.029(8)
C66 0.108(9) 0.045(6) 0.049(6) -0.010(5) -0.008(6) -0.028(8)
O1 0.038(3) 0.062(4) 0.022(3) -0.011(3) 0.005(3) -0.003(3)
O2 0.039(3) 0.038(3) 0.023(3) 0.000(2) -0.003(2) -0.002(3)
N1 0.050(5) 0.042(5) 0.026(4) 0.005(3) -0.004(4) 0.000(4)
N2 0.035(4) 0.038(4) 0.030(3) -0.008(3) 0.000(3) -0.006(4)
N3 0.025(5) 0.086(6) 0.039(4) -0.020(4) 0.002(4) -0.010(5)
N4 0.035(5) 0.053(5) 0.032(4) -0.004(3) 0.001(4) 0.000(4)
Zn1 0.0512(6) 0.0457(6) 0.0365(5) 0.0038(5) 0.0015(5) 0.0059(6)
Al1 0.0365(16) 0.0416(16) 0.0320(13) -0.0001(11) 0.0018(12) 0.0019(13)
Al2 0.0321(18) 0.225(5) 0.0329(16) -0.018(2) -0.0015(14) -0.004(2)

loop_
_atom_type_symbol
_atom_type_description
_atom_type_scat_dispersion_real
_atom_type_scat_dispersion_imag
_atom_type_scat_source
C C 0.0033 0.0016 'International Tables Vol C Tables 4.2.6.8 and 6.1.1.4'
H H 0.0000 0.0000 'International Tables Vol C Tables 4.2.6.8 and 6.1.1.4'
O O 0.0106 0.0060 'International Tables Vol C Tables 4.2.6.8 and 6.1.1.4'
N N 0.0061 0.0033 'International Tables Vol C Tables 4.2.6.8 and 6.1.1.4'
Zn Zn 0.2839 1.4301 'International Tables Vol C Tables 4.2.6.8 and 6.1.1.4'
Al Al 0.0645 0.0514 'International Tables Vol C Tables 4.2.6.8 and 6.1.1.4'

loop_
_geom_angle_atom_site_label_1
_geom_angle_atom_site_label_2
_geom_angle_atom_site_label_3
_geom_angle
_geom_angle_site_symmetry_1
_geom_angle_site_symmetry_3
_geom_angle_publ_flag
C2 C1 Al1 118.8(7) . . ?
C2 C1 H1A 107.6 . . ?
Al1 C1 H1A 107.6 . . ?
C2 C1 H1B 107.6 . . ?
Al1 C1 H1B 107.6 . . ?
H1A C1 H1B 107.1 . . ?
C1 C2 H2A 109.5 . . ?
C1 C2 H2B 109.5 . . ?
H2A C2 H2B 109.5 . . ?
C1 C2 H2C 109.5 . . ?
H2A C2 H2C 109.5 . . ?
H2B C2 H2C 109.5 . . ?
C4 C3 Al1 118.3(6) . . ?
C4 C3 H3A 107.7 . . ?
Al1 C3 H3A 107.7 . . ?
C4 C3 H3B 107.7 . . ?
Al1 C3 H3B 107.7 . . ?
H3A C3 H3B 107.1 . . ?
C3 C4 H4A 109.5 . . ?
C3 C4 H4B 109.5 . . ?
H4A C4 H4B 109.5 . . ?
C3 C4 H4C 109.5 . . ?
H4A C4 H4C 109.5 . . ?
H4B C4 H4C 109.5 . . ?
C6 C5 Al2 114.3(9) . . ?
C6 C5 H5A 108.7 . . ?
Al2 C5 H5A 108.7 . . ?
C6 C5 H5B 108.7 . . ?
Al2 C5 H5B 108.7 . . ?
H5A C5 H5B 107.6 . . ?
C5 C6 H6A 109.5 . . ?
C5 C6 H6B 109.5 . . ?
H6A C6 H6B 109.5 . . ?
C5 C6 H6C 109.5 . . ?
H6A C6 H6C 109.5 . . ?
H6B C6 H6C 109.5 . . ?
C8 C7 Al2 118.8(10) . . ?
C8 C7 H7A 107.6 . . ?
Al2 C7 H7A 107.6 . . ?
C8 C7 H7B 107.6 . . ?
Al2 C7 H7B 107.6 . . ?
H7A C7 H7B 107.1 . . ?
C7 C8 H8A 109.5 . . ?
C7 C8 H8B 109.5 . . ?
H8A C8 H8B 109.5 . . ?
C7 C8 H8C 109.5 . . ?
H8A C8 H8C 109.5 . . ?
H8B C8 H8C 109.5 . . ?
O1 C9 C10 111.8(6) . . ?
O1 C9 C19 109.4(6) . . ?
C10 C9 C19 115.7(6) . . ?
O1 C9 H9 106.4 . . ?
C10 C9 H9 106.4 . . ?
C19 C9 H9 106.4 . . ?
C11 C10 C18 117.6(7) . . ?
C11 C10 C9 122.8(7) . . ?
C18 C10 C9 119.5(7) . . ?
C10 C11 C12 119.6(7) . . ?
C10 C11 H11 120.2 . . ?
C12 C11 H11 120.2 . . ?
N1 C12 C11 125.5(7) 3_575 . ?
N1 C12 H12 117.2 3_575 . ?
C11 C12 H12 117.2 . . ?
N1 C13 C18 123.4(7) 3_575 . ?
N1 C13 C14 118.2(8) 3_575 . ?
C18 C13 C14 118.3(7) . . ?
C15 C14 C13 121.4(8) . . ?
C15 C14 H14 119.3 . . ?
C13 C14 H14 119.3 . . ?
C14 C15 C16 119.4(8) . . ?
C14 C15 H15 120.3 . . ?
C16 C15 H15 120.3 . . ?
C17 C16 C15 122.5(8) . . ?
C17 C16 H16 118.7 . . ?
C15 C16 H16 118.7 . . ?
C16 C17 C18 119.2(8) . . ?
C16 C17 H17 120.4 . . ?
C18 C17 H17 120.4 . . ?
C13 C18 C10 118.1(7) . . ?
C13 C18 C17 119.2(7) . . ?
C10 C18 C17 122.7(7) . . ?
N2 C19 C20 110.4(6) . . ?
N2 C19 C9 108.8(6) . . ?
C20 C19 C9 117.0(6) . . ?
N2 C19 H19 106.7 . . ?
C20 C19 H19 106.7 . . ?
C9 C19 H19 106.7 . . ?
C21 C20 C19 107.7(6) . . ?
C21 C20 H20A 110.2 . . ?
C19 C20 H20A 110.2 . . ?
C21 C20 H20B 110.2 . . ?
C19 C20 H20B 110.2 . . ?
H20A C20 H20B 108.5 . . ?
C22 C21 C25 108.5(7) . . ?
C22 C21 C20 108.9(8) . . ?
C25 C21 C20 108.4(8) . . ?
C22 C21 H21 110.3 . . ?
C25 C21 H21 110.3 . . ?
C20 C21 H21 110.3 . . ?
C21 C22 C23 107.7(7) . . ?
C21 C22 H22A 110.2 . . ?
C23 C22 H22A 110.2 . . ?
C21 C22 H22B 110.2 . . ?
C23 C22 H22B 110.2 . . ?
H22A C22 H22B 108.5 . . ?
N2 C23 C22 111.8(6) . . ?
N2 C23 H23A 109.3 . . ?
C22 C23 H23A 109.3 . . ?
N2 C23 H23B 109.3 . . ?
C22 C23 H23B 109.3 . . ?
H23A C23 H23B 107.9 . . ?
N2 C24 C25 112.7(6) . . ?
N2 C24 H24A 109.1 . . ?
C25 C24 H24A 109.1 . . ?
N2 C24 H24B 109.1 . . ?
C25 C24 H24B 109.1 . . ?
H24A C24 H24B 107.8 . . ?
C26 C25 C21 115.2(7) . . ?
C26 C25 C24 114.5(7) . . ?
C21 C25 C24 107.0(7) . . ?
C26 C25 H25 106.5 . . ?
C21 C25 H25 106.5 . . ?
C24 C25 H25 106.5 . . ?
C27 C26 C25 127.5(9) . . ?
C27 C26 H26 116.3 . . ?
C25 C26 H26 116.2 . . ?
C26 C27 H27A 120.0 . . ?
C26 C27 H27B 120.0 . . ?
H27A C27 H27B 120.0 . . ?
O2 C28 C38 109.5(5) . . ?
O2 C28 C29 110.1(6) . . ?
C38 C28 C29 118.8(6) . . ?
O2 C28 H28 105.9 . . ?
C38 C28 H28 105.9 . . ?
C29 C28 H28 105.9 . . ?
C30 C29 C37 121.1(7) . . ?
C30 C29 C28 120.0(6) . . ?
C37 C29 C28 118.8(7) . . ?
C29 C30 C31 118.4(7) . . ?
C29 C30 H30 120.8 . . ?
C31 C30 H30 120.8 . . ?
N4 C31 C30 124.5(8) . . ?
N4 C31 H31 117.7 . . ?
C30 C31 H31 117.7 . . ?
N4 C32 C33 117.8(7) . . ?
N4 C32 C37 122.4(7) . . ?
C33 C32 C37 119.8(7) . . ?
C34 C33 C32 119.7(8) . . ?
C34 C33 H33 120.2 . . ?
C32 C33 H33 120.2 . . ?
C33 C34 C35 121.1(8) . . ?
C33 C34 H34 119.4 . . ?
C35 C34 H34 119.4 . . ?
C36 C35 C34 120.2(8) . . ?
C36 C35 H35 119.9 . . ?
C34 C35 H35 119.9 . . ?
C35 C36 C37 122.2(7) . . ?
C35 C36 H36 118.9 . . ?
C37 C36 H36 118.9 . . ?
C36 C37 C29 127.2(7) . . ?
C36 C37 C32 116.9(7) . . ?
C29 C37 C32 115.8(8) . . ?
N3 C38 C28 109.1(6) . . ?
N3 C38 C39 108.9(6) . . ?
C28 C38 C39 117.5(6) . . ?
N3 C38 H38 106.9 . . ?
C28 C38 H38 106.9 . . ?
C39 C38 H38 106.9 . . ?
C40 C39 C38 109.6(6) . . ?
C40 C39 H39A 109.8 . . ?
C38 C39 H39A 109.8 . . ?
C40 C39 H39B 109.8 . . ?
C38 C39 H39B 109.8 . . ?
H39A C39 H39B 108.2 . . ?
C44 C40 C41 107.1(7) . . ?
C44 C40 C39 108.0(7) . . ?
C41 C40 C39 108.5(6) . . ?
C44 C40 H40 111.0 . . ?
C41 C40 H40 111.0 . . ?
C39 C40 H40 111.0 . . ?
C40 C41 C42 108.6(7) . . ?
C40 C41 H41A 110.0 . . ?
C42 C41 H41A 110.0 . . ?
C40 C41 H41B 110.0 . . ?
C42 C41 H41B 110.0 . . ?
H41A C41 H41B 108.4 . . ?
N3 C42 C41 111.4(7) . . ?
N3 C42 H42A 109.4 . . ?
C41 C42 H42A 109.4 . . ?
N3 C42 H42B 109.4 . . ?
C41 C42 H42B 109.4 . . ?
H42A C42 H42B 108.0 . . ?
N3 C43 C44 112.4(7) . . ?
N3 C43 H43A 109.1 . . ?
C44 C43 H43A 109.1 . . ?
N3 C43 H43B 109.1 . . ?
C44 C43 H43B 109.1 . . ?
H43A C43 H43B 107.9 . . ?
C40 C44 C45 115.3(8) . . ?
C40 C44 C43 108.5(7) . . ?
C45 C44 C43 109.6(8) . . ?
C40 C44 H44 107.8 . . ?
C45 C44 H44 107.8 . . ?
C43 C44 H44 107.8 . . ?
C46 C45 C44 125.5(10) . . ?
C46 C45 H45 117.3 . . ?
C44 C45 H45 117.3 . . ?
C45 C46 H46A 120.0 . . ?
C45 C46 H46B 120.0 . . ?
H46A C46 H46B 120.0 . . ?
C48 C47 Zn1 113.9(6) . . ?
C48 C47 H47A 108.8 . . ?
Zn1 C47 H47A 108.8 . . ?
C48 C47 H47B 108.8 . . ?
Zn1 C47 H47B 108.8 . . ?
H47A C47 H47B 107.7 . . ?
C47 C48 H48A 109.5 . . ?
C47 C48 H48B 109.5 . . ?
H48A C48 H48B 109.5 . . ?
C47 C48 H48C 109.5 . . ?
H48A C48 H48C 109.5 . . ?
H48B C48 H48C 109.5 . . ?
C50 C49 Zn1 120.2(6) . . ?
C50 C49 H49A 107.3 . . ?
Zn1 C49 H49A 107.3 . . ?
C50 C49 H49B 107.3 . . ?
Zn1 C49 H49B 107.3 . . ?
H49A C49 H49B 106.9 . . ?
C49 C50 H50A 109.5 . . ?
C49 C50 H50B 109.5 . . ?
H50A C50 H50B 109.5 . . ?
C49 C50 H50C 109.5 . . ?
H50A C50 H50C 109.5 . . ?
H50B C50 H50C 109.5 . . ?
C61 C60 H60A 109.5 . . ?
C61 C60 H60B 109.5 . . ?
H60A C60 H60B 109.5 . . ?
C61 C60 H60C 109.5 . . ?
H60A C60 H60C 109.5 . . ?
H60B C60 H60C 109.5 . . ?
C62 C61 C66 116.5(10) . . ?
C62 C61 C60 122.5(10) . . ?
C66 C61 C60 121.1(10) . . ?
C63 C62 C61 121.8(10) . . ?
C63 C62 H62 119.1 . . ?
C61 C62 H62 119.1 . . ?
C64 C63 C62 120.0(11) . . ?
C64 C63 H63 120.0 . . ?
C62 C63 H63 120.0 . . ?
C63 C64 C65 120.0(12) . . ?
C63 C64 H64 120.0 . . ?
C65 C64 H64 120.0 . . ?
C66 C65 C64 121.2(11) . . ?
C66 C65 H65 119.4 . . ?
C64 C65 H65 119.4 . . ?
C65 C66 C61 120.4(10) . . ?
C65 C66 H66 119.8 . . ?
C61 C66 H66 119.8 . . ?
C9 O1 Al1 119.7(5) . . ?
C9 O1 Al2 122.4(5) . . ?
Al1 O1 Al2 101.6(2) . . ?
C28 O2 Al2 126.0(4) . . ?
C28 O2 Al1 122.9(4) . . ?
Al2 O2 Al1 104.6(2) . . ?
C12 N1 C13 115.6(7) 3_475 3_475 ?
C12 N1 Zn1 116.7(5) 3_475 . ?
C13 N1 Zn1 120.6(5) 3_475 . ?
C23 N2 C24 106.5(6) . . ?
C23 N2 C19 106.2(6) . . ?
C24 N2 C19 109.7(6) . . ?
C23 N2 Al1 117.2(4) . . ?
C24 N2 Al1 111.4(4) . . ?
C19 N2 Al1 105.8(5) . . ?
C43 N3 C42 105.7(7) . . ?
C43 N3 C38 111.3(6) . . ?
C42 N3 C38 106.4(7) . . ?
C43 N3 Al2 113.8(5) . . ?
C42 N3 Al2 115.9(5) . . ?
C38 N3 Al2 103.6(4) . . ?
C31 N4 C32 117.7(7) . . ?
C31 N4 Zn1 117.9(6) . . ?
C32 N4 Zn1 123.9(5) . . ?
C47 Zn1 C49 138.2(3) . . ?
C47 Zn1 N4 111.4(3) . . ?
C49 Zn1 N4 98.6(3) . . ?
C47 Zn1 N1 90.2(3) . . ?
C49 Zn1 N1 118.4(3) . . ?
N4 Zn1 N1 91.2(2) . . ?
O1 Al1 C1 128.9(3) . . ?
O1 Al1 O2 76.1(2) . . ?
C1 Al1 O2 96.2(3) . . ?
O1 Al1 C3 114.6(3) . . ?
C1 Al1 C3 116.4(4) . . ?
O2 Al1 C3 95.2(3) . . ?
O1 Al1 N2 79.4(2) . . ?
C1 Al1 N2 97.2(3) . . ?
O2 Al1 N2 155.4(2) . . ?
C3 Al1 N2 97.2(3) . . ?
O2 Al2 C7 140.1(6) . . ?
O2 Al2 O1 75.4(2) . . ?
C7 Al2 O1 99.8(5) . . ?
O2 Al2 C5 108.9(4) . . ?
C7 Al2 C5 111.0(6) . . ?
O1 Al2 C5 97.8(3) . . ?
O2 Al2 N3 79.0(2) . . ?
C7 Al2 N3 93.9(5) . . ?
O1 Al2 N3 152.8(3) . . ?
C5 Al2 N3 99.1(4) . . ?

loop_
_geom_bond_atom_site_label_1
_geom_bond_atom_site_label_2
_geom_bond_distance
_geom_bond_site_symmetry_2
_geom_bond_publ_flag
C1 C2 1.558(11) . ?
C1 Al1 1.974(9) . ?
C1 H1A 0.9900 . ?
C1 H1B 0.9900 . ?
C2 H2A 0.9800 . ?
C2 H2B 0.9800 . ?
C2 H2C 0.9800 . ?
C3 C4 1.523(12) . ?
C3 Al1 1.993(8) . ?
C3 H3A 0.9900 . ?
C3 H3B 0.9900 . ?
C4 H4A 0.9800 . ?
C4 H4B 0.9800 . ?
C4 H4C 0.9800 . ?
C5 C6 1.322(14) . ?
C5 Al2 2.242(10) . ?
C5 H5A 0.9900 . ?
C5 H5B 0.9900 . ?
C6 H6A 0.9800 . ?
C6 H6B 0.9800 . ?
C6 H6C 0.9800 . ?
C7 C8 1.626(16) . ?
C7 Al2 1.844(13) . ?
C7 H7A 0.9900 . ?
C7 H7B 0.9900 . ?
C8 H8A 0.9800 . ?
C8 H8B 0.9800 . ?
C8 H8C 0.9800 . ?
C9 O1 1.429(9) . ?
C9 C10 1.523(10) . ?
C9 C19 1.581(11) . ?
C9 H9 1.0000 . ?
C10 C11 1.354(10) . ?
C10 C18 1.431(11) . ?
C11 C12 1.418(10) . ?
C11 H11 0.9500 . ?
C12 N1 1.311(9) 3_575 ?
C12 H12 0.9500 . ?
C13 N1 1.371(9) 3_575 ?
C13 C18 1.418(11) . ?
C13 C14 1.432(11) . ?
C14 C15 1.374(11) . ?
C14 H14 0.9500 . ?
C15 C16 1.391(11) . ?
C15 H15 0.9500 . ?
C16 C17 1.369(10) . ?
C16 H16 0.9500 . ?
C17 C18 1.443(10) . ?
C17 H17 0.9500 . ?
C19 N2 1.499(9) . ?
C19 C20 1.544(11) . ?
C19 H19 1.0000 . ?
C20 C21 1.534(11) . ?
C20 H20A 0.9900 . ?
C20 H20B 0.9900 . ?
C21 C22 1.513(11) . ?
C21 C25 1.530(12) . ?
C21 H21 1.0000 . ?
C22 C23 1.542(10) . ?
C22 H22A 0.9900 . ?
C22 H22B 0.9900 . ?
C23 N2 1.486(10) . ?
C23 H23A 0.9900 . ?
C23 H23B 0.9900 . ?
C24 N2 1.492(9) . ?
C24 C25 1.532(10) . ?
C24 H24A 0.9900 . ?
C24 H24B 0.9900 . ?
C25 C26 1.522(12) . ?
C25 H25 1.0000 . ?
C26 C27 1.270(13) . ?
C26 H26 0.9500 . ?
C27 H27A 0.9500 . ?
C27 H27B 0.9500 . ?
C28 O2 1.409(8) . ?
C28 C38 1.525(10) . ?
C28 C29 1.569(10) . ?
C28 H28 1.0000 . ?
C29 C30 1.351(10) . ?
C29 C37 1.421(10) . ?
C30 C31 1.415(10) . ?
C30 H30 0.9500 . ?
C31 N4 1.314(10) . ?
C31 H31 0.9500 . ?
C32 N4 1.374(10) . ?
C32 C33 1.410(10) . ?
C32 C37 1.447(11) . ?
C33 C34 1.360(11) . ?
C33 H33 0.9500 . ?
C34 C35 1.415(11) . ?
C34 H34 0.9500 . ?
C35 C36 1.334(10) . ?
C35 H35 0.9500 . ?
C36 C37 1.419(11) . ?
C36 H36 0.9500 . ?
C38 N3 1.516(10) . ?
C38 C39 1.548(9) . ?
C38 H38 1.0000 . ?
C39 C40 1.546(10) . ?
C39 H39A 0.9900 . ?
C39 H39B 0.9900 . ?
C40 C44 1.503(10) . ?
C40 C41 1.523(10) . ?
C40 H40 1.0000 . ?
C41 C42 1.547(11) . ?
C41 H41A 0.9900 . ?
C41 H41B 0.9900 . ?
C42 N3 1.506(12) . ?
C42 H42A 0.9900 . ?
C42 H42B 0.9900 . ?
C43 N3 1.466(11) . ?
C43 C44 1.551(11) . ?
C43 H43A 0.9900 . ?
C43 H43B 0.9900 . ?
C44 C45 1.517(14) . ?
C44 H44 1.0000 . ?
C45 C46 1.274(14) . ?
C45 H45 0.9500 . ?
C46 H46A 0.9500 . ?
C46 H46B 0.9500 . ?
C47 C48 1.537(11) . ?
C47 Zn1 1.990(8) . ?
C47 H47A 0.9900 . ?
C47 H47B 0.9900 . ?
C48 H48A 0.9800 . ?
C48 H48B 0.9800 . ?
C48 H48C 0.9800 . ?
C49 C50 1.440(12) . ?
C49 Zn1 2.029(9) . ?
C49 H49A 0.9900 . ?
C49 H49B 0.9900 . ?
C50 H50A 0.9800 . ?
C50 H50B 0.9800 . ?
C50 H50C 0.9800 . ?
C60 C61 1.517(14) . ?
C60 H60A 0.9800 . ?
C60 H60B 0.9800 . ?
C60 H60C 0.9800 . ?
C61 C62 1.411(13) . ?
C61 C66 1.420(13) . ?
C62 C63 1.378(14) . ?
C62 H62 0.9500 . ?
C63 C64 1.363(13) . ?
C63 H63 0.9500 . ?
C64 C65 1.381(15) . ?
C64 H64 0.9500 . ?
C65 C66 1.370(14) . ?
C65 H65 0.9500 . ?
C66 H66 0.9500 . ?
O1 Al1 1.847(5) . ?
O1 Al2 2.027(6) . ?
O2 Al2 1.822(6) . ?
O2 Al1 1.975(5) . ?
N1 C12 1.311(9) 3_475 ?
N1 C13 1.371(9) 3_475 ?
N1 Zn1 2.350(6) . ?
N2 Al1 2.142(6) . ?
N3 Al2 2.263(7) . ?
N4 Zn1 2.264(7) . ?
